data_7706862
loop_
_publ_author_name
'Schlittenhardt, S\"oren'
'Moreno-Pineda, Eufemio'
'Ruben, Mario'

_publ_section_title
;
 Heteroleptic, polynuclear dysprosium(iii)-carbamato complexes through in
 situ carbon dioxide capture.
;
_journal_issue 13
_journal_name_full 'Dalton transactions (Cambridge, England : 2003)'
_journal_page_first 4735
_journal_page_last 4742
_journal_paper_doi 10.1039/d1dt00063b
_journal_volume 50
_journal_year 2021
_chemical_formula_moiety 'C76 H154 Dy4 N10 O24, C7 H8'
_chemical_formula_sum 'C83 H162 Dy4 N10 O24'
_chemical_formula_weight 2334.22
_chemical_properties_physical Moisture-sensitive,Moisture-sensitive
_space_group_crystal_system monoclinic
_space_group_IT_number 15
_space_group_name_Hall '-C 2yc'
_space_group_name_H-M_alt 'C 1 2/c 1'
_atom_sites_solution_hydrogens geom
_atom_sites_solution_primary dual
_audit_creation_date 2021-02-10
_audit_creation_method
;
Olex2 1.3
(compiled 2020.11.12 svn.r5f609507 for OlexSys, GUI svn.r6226)
;
_audit_update_record
;
2021-02-10 deposited with the CCDC.	2021-03-15 downloaded from the CCDC.
;
_cell_angle_alpha 90
_cell_angle_beta 102.0169(10)
_cell_angle_gamma 90
_cell_formula_units_Z 4
_cell_length_a 25.3429(3)
_cell_length_b 16.74118(16)
_cell_length_c 25.2476(3)
_cell_measurement_reflns_used 25772
_cell_measurement_temperature 180.0
_cell_measurement_theta_max 27.0790
_cell_measurement_theta_min 2.1050
_cell_volume 10477.1(2)
_computing_cell_refinement 'CrysAlisPro 1.171.40.53 (Rigaku OD, 2019)'
_computing_data_collection 'CrysAlisPro 1.171.40.53 (Rigaku OD, 2019)'
_computing_data_reduction 'CrysAlisPro 1.171.40.53 (Rigaku OD, 2019)'
_computing_molecular_graphics 'Olex2 1.3 (Dolomanov et al., 2009)'
_computing_publication_material 'Olex2 1.3 (Dolomanov et al., 2009)'
_computing_structure_refinement 'SHELXL 2018/3 (Sheldrick, 2015)'
_computing_structure_solution 'SHELXT 2018/2 (Sheldrick, 2018)'
_diffrn_ambient_temperature 180.0
_diffrn_detector 'imaging plate (34 cm diameter)'
_diffrn_measured_fraction_theta_full 0.999
_diffrn_measured_fraction_theta_max 0.999
_diffrn_measurement_details
;
List of Runs (angles in degrees, time in seconds):

  # Type    Start    End  Width  t~exp~   \w     \q     \k     \f   Frames
#--------------------------------------------------------------------------
  1  \w    -90.00  80.00   1.00  240.60    --    0.00 180.00 214.00  170
  2  \w    -90.00 -30.00   1.00  240.60    --    0.00 180.00  32.00   60
;
_diffrn_measurement_device '2-circle goniometer'
_diffrn_measurement_device_type 'STOE IPDS2T'
_diffrn_measurement_method '\w scans'
_diffrn_orient_matrix_type 'CrysAlisPro convention (1999,Acta A55,543-557)'
_diffrn_orient_matrix_UB_11 0.0191398000
_diffrn_orient_matrix_UB_12 -0.0041218000
_diffrn_orient_matrix_UB_13 -0.0167112000
_diffrn_orient_matrix_UB_21 0.0188612000
_diffrn_orient_matrix_UB_22 0.0227047000
_diffrn_orient_matrix_UB_23 0.0187484000
_diffrn_orient_matrix_UB_31 0.0098467000
_diffrn_orient_matrix_UB_32 -0.0355371000
_diffrn_orient_matrix_UB_33 0.0139213000
_diffrn_radiation_monochromator graphite
_diffrn_radiation_probe x-ray
_diffrn_radiation_type 'Mo K\a'
_diffrn_radiation_wavelength 0.71073
_diffrn_reflns_av_R_equivalents 0.0520
_diffrn_reflns_av_unetI/netI 0.0355
_diffrn_reflns_Laue_measured_fraction_full 0.999
_diffrn_reflns_Laue_measured_fraction_max 0.999
_diffrn_reflns_limit_h_max 31
_diffrn_reflns_limit_h_min -31
_diffrn_reflns_limit_k_max 20
_diffrn_reflns_limit_k_min -20
_diffrn_reflns_limit_l_max 31
_diffrn_reflns_limit_l_min -31
_diffrn_reflns_number 48544
_diffrn_reflns_point_group_measured_fraction_full 0.999
_diffrn_reflns_point_group_measured_fraction_max 0.999
_diffrn_reflns_theta_full 25.242
_diffrn_reflns_theta_max 26.372
_diffrn_reflns_theta_min 2.332
_diffrn_source 'fine-focus sealed X-ray tube'
_diffrn_source_type 'Enhance (Mo) X-ray Source'
_exptl_absorpt_coefficient_mu 2.888
_exptl_absorpt_correction_T_max 1.00000
_exptl_absorpt_correction_T_min 0.93039
_exptl_absorpt_correction_type multi-scan
_exptl_absorpt_process_details
;
CrysAlisPro 1.171.40.53 (Rigaku Oxford Diffraction, 2019)
Empirical absorption correction using spherical harmonics,
 implemented in SCALE3 ABSPACK scaling algorithm.
;
_exptl_crystal_colour 'clear colourless'
_exptl_crystal_colour_lustre clear
_exptl_crystal_colour_primary colourless
_exptl_crystal_density_diffrn 1.480
_exptl_crystal_description block
_exptl_crystal_F_000 4744
_exptl_crystal_recrystallization_method 'Re-crystallisation from solvent: Toluene'
_exptl_crystal_size_max 0.16
_exptl_crystal_size_mid 0.16
_exptl_crystal_size_min 0.1
_refine_diff_density_max 0.425
_refine_diff_density_min -0.618
_refine_diff_density_rms 0.097
_refine_ls_extinction_method none
_refine_ls_goodness_of_fit_ref 1.042
_refine_ls_hydrogen_treatment constr
_refine_ls_matrix_type full
_refine_ls_number_parameters 655
_refine_ls_number_reflns 10687
_refine_ls_number_restraints 181
_refine_ls_restrained_S_all 1.039
_refine_ls_R_factor_all 0.0345
_refine_ls_R_factor_gt 0.0254
_refine_ls_shift/su_max 0.007
_refine_ls_shift/su_mean 0.000
_refine_ls_structure_factor_coef Fsqd
_refine_ls_weighting_details 'w=1/[\s^2^(Fo^2^)+(0.0255P)^2^+4.3518P] where P=(Fo^2^+2Fc^2^)/3'
_refine_ls_weighting_scheme calc
_refine_ls_wR_factor_gt 0.0534
_refine_ls_wR_factor_ref 0.0566
_reflns_Friedel_coverage 0.000
_reflns_number_gt 9201
_reflns_number_total 10687
_reflns_threshold_expression 'I > 2\s(I)'
_cod_data_source_file d1dt00063b2.cif
_cod_data_source_block sor-8_1
_cod_depositor_comments 'Adding full bibliography for 7706862--7706864.cif.'
_cod_original_cell_volume 10477.09(18)
_cod_database_code 7706862
_shelx_shelxl_version_number 2018/3
_chemical_oxdiff_formula 'Dy4 N10 O24 C76 H154'
_shelx_space_group_comment
;
The symmetry employed for this shelxl refinement is uniquely defined
by the following loop, which should always be used as a source of
symmetry information in preference to the above space-group names.
They are only intended as comments.
;
_shelx_estimated_absorpt_t_max 0.761
_shelx_estimated_absorpt_t_min 0.655
_reflns_odcompleteness_completeness 99.96
_reflns_odcompleteness_iscentric 1
_reflns_odcompleteness_theta 27.04
_olex2_refinement_description
;
1. Fixed Uiso
 At 1.2 times of:
  All C(H) groups, All C(H,H) groups
 At 1.5 times of:
  All C(H,H,H) groups
2. Restrained distances
 C105-C107 \\sim C107-C101
 with sigma of 0.02
 N4B-C4 \\sim C4-N4A
 with sigma of 0.02
 C27B-N4B \\sim N4B-C24B \\sim C27A-N4A \\sim N4A-C24A
 with sigma of 0.02
 C25B-C24B \\sim C24B-C26B \\sim C26A-C24A \\sim C24A-C25A \\sim C28A-C27A
\\sim C27A-C29A \\sim C29B-
 C27B \\sim C27B-C28B
 with sigma of 0.02
3. Restrained planarity
 C105, C101, C102, C106, C103, C107, C104
 with sigma of 0.1
4. Rigid body (RIGU) restrains
 N4A, C29A, C26A, C27A, C25A, C24A, C28A, C4
 with sigma for 1-2 distances of 0.0005 and sigma for 1-3 distances of 0.0005
 N4B, C24B, C27B, C25B, C26B, C28B, C29B, C4
 with sigma for 1-2 distances of 0.0005 and sigma for 1-3 distances of 0.0005
 C105, C107, C106, C101, C102, C104, C103
 with sigma for 1-2 distances of 0.004 and sigma for 1-3 distances of 0.004
5. Others
 Sof(N4B)=Sof(C24B)=Sof(H24B)=Sof(C27B)=Sof(H27B)=Sof(C25B)=Sof(H25D)=
 Sof(H25E)=Sof(H25F)=Sof(C26B)=Sof(H26D)=Sof(H26E)=Sof(H26F)=Sof(C28B)=
 Sof(H28D)=Sof(H28E)=Sof(H28F)=Sof(C29B)=Sof(H29D)=Sof(H29E)=Sof(H29F)=1-FVAR(1)
 Sof(N4A)=Sof(C29A)=Sof(H29A)=Sof(H29B)=Sof(H29C)=Sof(C26A)=Sof(H26A)=
 Sof(H26B)=Sof(H26C)=Sof(C27A)=Sof(H27A)=Sof(C25A)=Sof(H25A)=Sof(H25B)=
 Sof(H25C)=Sof(C24A)=Sof(H24A)=Sof(C28A)=Sof(H28A)=Sof(H28B)=Sof(H28C)=FVAR(1)
 Fixed Sof: C107(0.5) H10D(0.5) H10E(0.5) H10F(0.5) C106(0.5) C101(0.5)
 H101(0.5) C102(0.5) H102(0.5) C103(0.5) H103(0.5) C104(0.5) H104(0.5)
 C105(0.5) H105(0.5)
6.a Ternary CH refined with riding coordinates:
 C12(H12), C15(H15), C30(H30), C9(H9), C33(H33), C21(H21), C18(H18), C6(H6),
 C27A(H27A), C24A(H24A), C24B(H24B), C27B(H27B)
6.b Secondary CH2 refined with riding coordinates:
 C37(H37A,H37B), C36(H36A,H36B)
6.c Aromatic/amide H refined with riding coordinates:
 C101(H101), C102(H102), C103(H103), C104(H104), C105(H105)
6.d Fitted hexagon refined as free rotating group:
 C106(C101,C102,C103,C104,C105)
6.e Idealised Me refined as rotating group:
 C17(H17A,H17B,H17C), C38(H38A,H38B,H38C), C13(H13A,H13B,H13C), C11(H11A,H11B,
 H11C), C32(H32A,H32B,H32C), C23(H23A,H23B,H23C), C16(H16A,H16B,H16C), C14(H14A,
 H14B,H14C), C34(H34A,H34B,H34C), C10(H10A,H10B,H10C), C31(H31A,H31B,H31C),
 C7(H7A,H7B,H7C), C19(H19A,H19B,H19C), C20(H20A,H20B,H20C), C35(H35A,H35B,H35C),
  C8(H8A,H8B,H8C), C22(H22A,H22B,H22C), C29A(H29A,H29B,H29C), C26A(H26A,H26B,
 H26C), C25A(H25A,H25B,H25C), C28A(H28A,H28B,H28C), C25B(H25D,H25E,H25F),
 C26B(H26D,H26E,H26F), C28B(H28D,H28E,H28F), C29B(H29D,H29E,H29F), C107(H10D,
 H10E,H10F)
;
_olex2_submission_special_instructions 'No special instructions were received'
_oxdiff_exptl_absorpt_empirical_details
;
Empirical correction (ABSPACK) includes:
- Absorption correction using spherical harmonics
- Frame scaling
- Detector area scaling
;
_oxdiff_exptl_absorpt_empirical_full_max 1.118
_oxdiff_exptl_absorpt_empirical_full_min 0.917

loop_
_space_group_symop_operation_xyz
'x, y, z'
'-x, y, -z+1/2'
'x+1/2, y+1/2, z'
'-x+1/2, y+1/2, -z+1/2'
'-x, -y, -z'
'x, -y, z-1/2'
'-x+1/2, -y+1/2, -z'
'x+1/2, -y+1/2, z-1/2'

loop_
_atom_site_label
_atom_site_type_symbol
_atom_site_fract_x
_atom_site_fract_y
_atom_site_fract_z
_atom_site_U_iso_or_equiv
_atom_site_adp_type
_atom_site_occupancy
_atom_site_site_symmetry_order
_atom_site_calc_flag
_atom_site_refinement_flags_posn
_atom_site_refinement_flags_adp
_atom_site_refinement_flags_occupancy
_atom_site_disorder_assembly
_atom_site_disorder_group
Dy1 Dy 0.79118(2) 0.32837(2) 0.54727(2) 0.01369(4) Uani 1 1 d . . . . .
Dy2 Dy 0.72051(2) 0.39215(2) 0.40993(2) 0.01628(4) Uani 1 1 d . . . . .
O3 O 0.82897(8) 0.45915(12) 0.56413(8) 0.0220(5) Uani 1 1 d . . . . .
O5 O 0.79813(8) 0.31717(12) 0.63663(8) 0.0224(5) Uani 1 1 d . . . . .
O10 O 0.65038(8) 0.47064(13) 0.35514(9) 0.0267(5) Uani 1 1 d . . . . .
O2 O 0.88508(8) 0.30955(12) 0.55958(9) 0.0233(5) Uani 1 1 d . . . . .
O4 O 0.79893(7) 0.42927(12) 0.47797(8) 0.0179(4) Uani 1 1 d . . . . .
O12 O 0.69968(8) 0.13673(13) 0.63192(8) 0.0223(5) Uani 1 1 d . . . . .
O9 O 0.73562(8) 0.50745(13) 0.36419(9) 0.0264(5) Uani 1 1 d . . . . .
O11 O 0.72917(7) 0.22191(11) 0.54527(7) 0.0137(4) Uani 1 1 d . . . . .
O1 O 0.84216(7) 0.19588(12) 0.56370(8) 0.0186(4) Uani 1 1 d . . . . .
O7 O 0.71426(8) 0.40037(13) 0.54125(11) 0.0344(6) Uani 1 1 d . . . . .
O6 O 0.80803(8) 0.19089(13) 0.66555(9) 0.0248(5) Uani 1 1 d . . . . .
O8 O 0.68985(8) 0.47728(14) 0.46905(9) 0.0300(5) Uani 1 1 d . . . . .
N2 N 0.85651(10) 0.53542(15) 0.50015(11) 0.0236(6) Uani 1 1 d . . . . .
N1 N 0.93348(9) 0.19486(16) 0.56556(12) 0.0261(6) Uani 1 1 d . . . . .
N3 N 0.85376(11) 0.29055(18) 0.71672(10) 0.0297(6) Uani 1 1 d . . . . .
N5 N 0.66915(10) 0.59273(16) 0.32253(12) 0.0290(6) Uani 1 1 d . . . . .
C1 C 0.88612(11) 0.23422(18) 0.56325(12) 0.0201(6) Uani 1 1 d . . . . .
C12 C 0.89865(13) 0.5757(2) 0.54111(14) 0.0312(8) Uani 1 1 d . . . . .
H12 H 0.917865 0.612876 0.520536 0.037 Uiso 1 1 calc R U . . .
C2 C 0.82756(11) 0.47453(17) 0.51510(13) 0.0189(6) Uani 1 1 d . . . . .
C15 C 0.85545(13) 0.5504(2) 0.44238(14) 0.0285(7) Uani 1 1 d . . . . .
H15 H 0.823595 0.521001 0.421211 0.034 Uiso 1 1 calc R U . . .
C30 C 0.61152(14) 0.6129(2) 0.30528(16) 0.0373(9) Uani 1 1 d . . . . .
H30 H 0.609918 0.666375 0.287297 0.045 Uiso 1 1 calc R U . . .
C17 C 0.84667(15) 0.6386(2) 0.42855(17) 0.0400(9) Uani 1 1 d . . . . .
H17A H 0.813399 0.656766 0.438764 0.060 Uiso 1 1 calc R U . . .
H17B H 0.843687 0.646200 0.389556 0.060 Uiso 1 1 calc R U . . .
H17C H 0.877269 0.669573 0.448444 0.060 Uiso 1 1 calc R U . . .
C5 C 0.68472(12) 0.52215(19) 0.34758(13) 0.0236(7) Uani 1 1 d . . . . .
C9 C 0.98246(12) 0.2396(2) 0.55870(15) 0.0313(8) Uani 1 1 d . . . . .
H9 H 1.011016 0.198418 0.558445 0.038 Uiso 1 1 calc R U . . .
C38 C 0.70050(15) 0.1152(2) 0.68731(14) 0.0370(9) Uani 1 1 d . . . . .
H38A H 0.711585 0.059296 0.693257 0.056 Uiso 1 1 calc R U . . .
H38B H 0.664368 0.122166 0.694833 0.056 Uiso 1 1 calc R U . . .
H38C H 0.726102 0.149556 0.711542 0.056 Uiso 1 1 calc R U . . .
C37 C 0.68194(12) 0.21757(18) 0.62057(12) 0.0211(6) Uani 1 1 d . . . . .
H37A H 0.707982 0.255132 0.642251 0.025 Uiso 1 1 calc R U . . .
H37B H 0.646333 0.225631 0.630065 0.025 Uiso 1 1 calc R U . . .
C13 C 0.87537(16) 0.6275(2) 0.58014(18) 0.0483(11) Uani 1 1 d . . . . .
H13A H 0.847999 0.663304 0.559589 0.072 Uiso 1 1 calc R U . . .
H13B H 0.904284 0.659156 0.602281 0.072 Uiso 1 1 calc R U . . .
H13C H 0.858821 0.593308 0.603692 0.072 Uiso 1 1 calc R U . . .
C36 C 0.67798(11) 0.23259(18) 0.56146(11) 0.0171(6) Uani 1 1 d . . . . .
H36A H 0.651090 0.195611 0.540371 0.020 Uiso 1 1 calc R U . . .
H36B H 0.665058 0.287822 0.552821 0.020 Uiso 1 1 calc R U . . .
C4 C 0.69695(11) 0.46625(17) 0.51915(13) 0.0199(6) Uani 1 1 d D . . . .
C11 C 0.97515(15) 0.2828(3) 0.50491(16) 0.0490(11) Uani 1 1 d . . . . .
H11A H 0.960279 0.245771 0.475500 0.073 Uiso 1 1 calc R U . . .
H11B H 1.010132 0.302733 0.499900 0.073 Uiso 1 1 calc R U . . .
H11C H 0.950314 0.327724 0.504547 0.073 Uiso 1 1 calc R U . . .
C33 C 0.71020(14) 0.6512(2) 0.31381(15) 0.0328(8) Uani 1 1 d . . . . .
H33 H 0.746316 0.627838 0.329849 0.039 Uiso 1 1 calc R U . . .
C3 C 0.81885(11) 0.2640(2) 0.67120(12) 0.0209(6) Uani 1 1 d . . . . .
C21 C 0.86698(16) 0.3769(2) 0.72103(16) 0.0413(10) Uani 1 1 d . . . . .
H21 H 0.838275 0.404461 0.694033 0.050 Uiso 1 1 calc R U . . .
C32 C 0.58462(17) 0.6228(3) 0.35358(18) 0.0524(12) Uani 1 1 d . . . . .
H32A H 0.586910 0.572433 0.373705 0.079 Uiso 1 1 calc R U . . .
H32B H 0.546647 0.637320 0.340716 0.079 Uiso 1 1 calc R U . . .
H32C H 0.603009 0.665005 0.377369 0.079 Uiso 1 1 calc R U . . .
C23 C 0.8639(2) 0.4110(3) 0.7754(2) 0.0661(14) Uani 1 1 d . . . . .
H23A H 0.828324 0.399686 0.783163 0.099 Uiso 1 1 calc R U . . .
H23B H 0.869457 0.468949 0.775098 0.099 Uiso 1 1 calc R U . . .
H23C H 0.891892 0.386706 0.803421 0.099 Uiso 1 1 calc R U . . .
C18 C 0.88581(15) 0.2347(3) 0.75510(15) 0.0455(10) Uani 1 1 d . . . . .
H18 H 0.911026 0.268856 0.781391 0.055 Uiso 1 1 calc R U . . .
C16 C 0.90535(15) 0.5165(2) 0.42553(16) 0.0416(9) Uani 1 1 d . . . . .
H16A H 0.937434 0.545457 0.444271 0.062 Uiso 1 1 calc R U . . .
H16B H 0.901639 0.522375 0.386308 0.062 Uiso 1 1 calc R U . . .
H16C H 0.909046 0.459733 0.435180 0.062 Uiso 1 1 calc R U . . .
C14 C 0.94123(14) 0.5169(2) 0.57013(17) 0.0461(11) Uani 1 1 d . . . . .
H14A H 0.924710 0.480220 0.592220 0.069 Uiso 1 1 calc R U . . .
H14B H 0.970493 0.546448 0.593486 0.069 Uiso 1 1 calc R U . . .
H14C H 0.955755 0.486359 0.543281 0.069 Uiso 1 1 calc R U . . .
C6 C 0.93729(14) 0.1077(2) 0.5693(2) 0.0469(11) Uani 1 1 d . . . . .
H6 H 0.902033 0.087641 0.575904 0.056 Uiso 1 1 calc R U . . .
C34 C 0.70826(18) 0.6636(3) 0.25389(17) 0.0542(12) Uani 1 1 d . . . . .
H34A H 0.715244 0.612781 0.237379 0.081 Uiso 1 1 calc R U . . .
H34B H 0.735765 0.702684 0.249292 0.081 Uiso 1 1 calc R U . . .
H34C H 0.672521 0.683467 0.236295 0.081 Uiso 1 1 calc R U . . .
C10 C 1.00399(13) 0.2939(2) 0.60723(16) 0.0400(9) Uani 1 1 d . . . . .
H10A H 0.979104 0.338686 0.607295 0.060 Uiso 1 1 calc R U . . .
H10B H 1.039568 0.314435 0.604589 0.060 Uiso 1 1 calc R U . . .
H10C H 1.007082 0.263342 0.640843 0.060 Uiso 1 1 calc R U . . .
C31 C 0.58183(14) 0.5552(3) 0.26306(17) 0.0513(11) Uani 1 1 d . . . . .
H31A H 0.601673 0.549530 0.233845 0.077 Uiso 1 1 calc R U . . .
H31B H 0.545565 0.575789 0.248197 0.077 Uiso 1 1 calc R U . . .
H31C H 0.579068 0.503030 0.279860 0.077 Uiso 1 1 calc R U . . .
C7 C 0.98129(16) 0.0806(3) 0.6175(2) 0.0711(17) Uani 1 1 d . . . . .
H7A H 1.016597 0.098742 0.612175 0.107 Uiso 1 1 calc R U . . .
H7B H 0.981160 0.022196 0.619973 0.107 Uiso 1 1 calc R U . . .
H7C H 0.974186 0.103635 0.650993 0.107 Uiso 1 1 calc R U . . .
C19 C 0.92160(17) 0.1822(3) 0.7292(2) 0.0629(14) Uani 1 1 d . . . . .
H19A H 0.899363 0.143924 0.704885 0.094 Uiso 1 1 calc R U . . .
H19B H 0.946809 0.153242 0.757341 0.094 Uiso 1 1 calc R U . . .
H19C H 0.941901 0.215374 0.708386 0.094 Uiso 1 1 calc R U . . .
C20 C 0.8536(2) 0.1898(3) 0.7884(2) 0.0735(16) Uani 1 1 d . . . . .
H20A H 0.832843 0.227486 0.805665 0.110 Uiso 1 1 calc R U . . .
H20B H 0.877980 0.159166 0.816402 0.110 Uiso 1 1 calc R U . . .
H20C H 0.828890 0.153161 0.765167 0.110 Uiso 1 1 calc R U . . .
C35 C 0.7055(2) 0.7297(3) 0.3436(2) 0.0612(13) Uani 1 1 d . . . . .
H35A H 0.670488 0.754390 0.328905 0.092 Uiso 1 1 calc R U . . .
H35B H 0.734467 0.765969 0.338637 0.092 Uiso 1 1 calc R U . . .
H35C H 0.708667 0.718930 0.382269 0.092 Uiso 1 1 calc R U . . .
C8 C 0.94485(17) 0.0721(3) 0.5168(2) 0.0797(19) Uani 1 1 d . . . . .
H8A H 0.916082 0.090843 0.487249 0.120 Uiso 1 1 calc R U . . .
H8B H 0.943493 0.013693 0.518987 0.120 Uiso 1 1 calc R U . . .
H8C H 0.979926 0.088474 0.509883 0.120 Uiso 1 1 calc R U . . .
C22 C 0.9189(2) 0.3944(3) 0.7046(2) 0.0741(16) Uani 1 1 d . . . . .
H22A H 0.948740 0.371450 0.731169 0.111 Uiso 1 1 calc R U . . .
H22B H 0.923679 0.452362 0.702826 0.111 Uiso 1 1 calc R U . . .
H22C H 0.918304 0.370945 0.668909 0.111 Uiso 1 1 calc R U . . .
N4A N 0.6913(5) 0.5207(5) 0.5572(4) 0.0311(15) Uani 0.424(8) 1 d D . P A 1
C29A C 0.7227(5) 0.6429(7) 0.5165(7) 0.042(3) Uani 0.424(8) 1 d D . P A 1
H29A H 0.758531 0.626409 0.536228 0.063 Uiso 0.424(8) 1 calc R U P A 1
H29B H 0.719937 0.701291 0.517362 0.063 Uiso 0.424(8) 1 calc R U P A 1
H29C H 0.717362 0.624895 0.478808 0.063 Uiso 0.424(8) 1 calc R U P A 1
C26A C 0.7475(6) 0.5397(12) 0.6500(6) 0.057(4) Uani 0.424(8) 1 d D . P A 1
H26A H 0.779886 0.531663 0.635120 0.085 Uiso 0.424(8) 1 calc R U P A 1
H26B H 0.753805 0.518442 0.686986 0.085 Uiso 0.424(8) 1 calc R U P A 1
H26C H 0.739485 0.596898 0.650621 0.085 Uiso 0.424(8) 1 calc R U P A 1
C27A C 0.6792(3) 0.6055(5) 0.5433(5) 0.0331(16) Uani 0.424(8) 1 d D . P A 1
H27A H 0.680947 0.634442 0.578263 0.040 Uiso 0.424(8) 1 calc R U P A 1
C25A C 0.6462(5) 0.5050(8) 0.6332(7) 0.051(3) Uani 0.424(8) 1 d D . P A 1
H25A H 0.632692 0.559639 0.625977 0.077 Uiso 0.424(8) 1 calc R U P A 1
H25B H 0.651828 0.494003 0.672055 0.077 Uiso 0.424(8) 1 calc R U P A 1
H25C H 0.619902 0.467178 0.613240 0.077 Uiso 0.424(8) 1 calc R U P A 1
C24A C 0.6999(4) 0.4961(7) 0.6147(4) 0.0376(18) Uani 0.424(8) 1 d D . P A 1
H24A H 0.708949 0.437912 0.616305 0.045 Uiso 0.424(8) 1 calc R U P A 1
C28A C 0.6232(4) 0.6192(6) 0.5097(4) 0.038(2) Uani 0.424(8) 1 d D . P A 1
H28A H 0.619061 0.589698 0.475574 0.057 Uiso 0.424(8) 1 calc R U P A 1
H28B H 0.617836 0.676313 0.502109 0.057 Uiso 0.424(8) 1 calc R U P A 1
H28C H 0.596378 0.600290 0.529761 0.057 Uiso 0.424(8) 1 calc R U P A 1
N4B N 0.6809(3) 0.5294(4) 0.5463(2) 0.0257(11) Uani 0.576(8) 1 d D . P A 2
C24B C 0.6866(3) 0.5325(5) 0.6053(2) 0.0336(13) Uani 0.576(8) 1 d D . P A 2
H24B H 0.674713 0.587176 0.613845 0.040 Uiso 0.576(8) 1 calc R U P A 2
C27B C 0.6621(3) 0.6030(3) 0.5150(3) 0.0279(12) Uani 0.576(8) 1 d D . P A 2
H27B H 0.650366 0.586231 0.476335 0.033 Uiso 0.576(8) 1 calc R U P A 2
C25B C 0.6496(4) 0.4736(5) 0.6267(5) 0.047(2) Uani 0.576(8) 1 d D . P A 2
H25D H 0.612292 0.481451 0.607178 0.070 Uiso 0.576(8) 1 calc R U P A 2
H25E H 0.651993 0.482981 0.665449 0.070 Uiso 0.576(8) 1 calc R U P A 2
H25F H 0.660921 0.418834 0.621145 0.070 Uiso 0.576(8) 1 calc R U P A 2
C26B C 0.7441(4) 0.5230(8) 0.6372(4) 0.044(2) Uani 0.576(8) 1 d D . P A 2
H26D H 0.756020 0.467876 0.634007 0.066 Uiso 0.576(8) 1 calc R U P A 2
H26E H 0.745512 0.535497 0.675409 0.066 Uiso 0.576(8) 1 calc R U P A 2
H26F H 0.767839 0.559554 0.622779 0.066 Uiso 0.576(8) 1 calc R U P A 2
C28B C 0.6132(3) 0.6418(5) 0.5309(3) 0.0368(16) Uani 0.576(8) 1 d D . P A 2
H28D H 0.586787 0.600568 0.534711 0.055 Uiso 0.576(8) 1 calc R U P A 2
H28E H 0.596684 0.679815 0.502689 0.055 Uiso 0.576(8) 1 calc R U P A 2
H28F H 0.624556 0.670113 0.565326 0.055 Uiso 0.576(8) 1 calc R U P A 2
C29B C 0.7087(3) 0.6612(5) 0.5172(5) 0.043(2) Uani 0.576(8) 1 d D . P A 2
H29D H 0.721571 0.679417 0.554510 0.064 Uiso 0.576(8) 1 calc R U P A 2
H29E H 0.696395 0.707181 0.493860 0.064 Uiso 0.576(8) 1 calc R U P A 2
H29F H 0.738172 0.634356 0.504507 0.064 Uiso 0.576(8) 1 calc R U P A 2
C107 C 0.4650(7) 0.8062(7) 0.3167(7) 0.101(5) Uani 0.5 1 d D . P B -1
H10D H 0.441284 0.759695 0.307886 0.151 Uiso 0.5 1 calc R U P B -1
H10E H 0.443788 0.852121 0.324403 0.151 Uiso 0.5 1 calc R U P B -1
H10F H 0.493208 0.794285 0.348621 0.151 Uiso 0.5 1 calc R U P B -1
C106 C 0.4911(4) 0.8257(4) 0.2685(4) 0.087(4) Uani 0.5 1 d G . P B -1
C101 C 0.5064(5) 0.7627(3) 0.2392(5) 0.088(3) Uani 0.5 1 d DG . P B -1
H101 H 0.500108 0.709208 0.248814 0.105 Uiso 0.5 1 calc R U P B -1
C102 C 0.5308(5) 0.7780(5) 0.1958(4) 0.100(5) Uani 0.5 1 d G . P B -1
H102 H 0.541281 0.734918 0.175778 0.119 Uiso 0.5 1 calc R U P B -1
C103 C 0.5400(3) 0.8563(6) 0.1818(3) 0.090(4) Uani 0.5 1 d G . P B -1
H103 H 0.556680 0.866731 0.152124 0.108 Uiso 0.5 1 calc R U P B -1
C104 C 0.5247(5) 0.9193(4) 0.2111(5) 0.119(5) Uani 0.5 1 d G . P B -1
H104 H 0.530907 0.972835 0.201507 0.143 Uiso 0.5 1 calc R U P B -1
C105 C 0.5002(5) 0.9041(3) 0.2545(5) 0.116(4) Uani 0.5 1 d DG . P B -1
H105 H 0.489734 0.947127 0.274545 0.139 Uiso 0.5 1 calc R U P B -1

loop_
_atom_site_aniso_label
_atom_site_aniso_U_11
_atom_site_aniso_U_22
_atom_site_aniso_U_33
_atom_site_aniso_U_23
_atom_site_aniso_U_13
_atom_site_aniso_U_12
Dy1 0.01425(7) 0.01200(7) 0.01476(7) -0.00138(5) 0.00286(5) -0.00284(5)
Dy2 0.01526(7) 0.01340(7) 0.01960(8) 0.00201(5) 0.00232(5) -0.00116(5)
O3 0.0265(11) 0.0163(11) 0.0232(12) -0.0038(9) 0.0054(9) -0.0077(9)
O5 0.0284(11) 0.0234(12) 0.0148(11) -0.0014(9) 0.0027(9) -0.0009(9)
O10 0.0243(11) 0.0245(12) 0.0297(13) 0.0084(10) 0.0023(9) 0.0013(9)
O2 0.0155(10) 0.0189(11) 0.0349(13) 0.0023(9) 0.0040(9) -0.0035(8)
O4 0.0159(10) 0.0153(10) 0.0218(11) -0.0034(9) 0.0026(8) -0.0047(8)
O12 0.0275(11) 0.0220(11) 0.0194(11) 0.0032(9) 0.0097(9) -0.0011(9)
O9 0.0222(11) 0.0225(12) 0.0331(13) 0.0111(10) 0.0027(9) 0.0011(9)
O11 0.0131(9) 0.0111(10) 0.0179(10) -0.0014(8) 0.0057(7) -0.0007(7)
O1 0.0127(9) 0.0184(11) 0.0251(11) 0.0004(9) 0.0048(8) -0.0031(8)
O7 0.0206(11) 0.0199(12) 0.0652(18) 0.0147(12) 0.0148(11) 0.0027(9)
O6 0.0289(12) 0.0203(12) 0.0236(12) -0.0005(9) 0.0018(9) -0.0049(9)
O8 0.0260(11) 0.0411(15) 0.0248(13) -0.0035(11) 0.0098(9) -0.0005(10)
N2 0.0226(13) 0.0197(14) 0.0283(15) -0.0030(11) 0.0050(11) -0.0111(11)
N1 0.0147(12) 0.0206(14) 0.0442(18) 0.0004(12) 0.0091(11) -0.0019(10)
N3 0.0313(15) 0.0361(17) 0.0182(14) -0.0041(12) -0.0026(11) -0.0045(13)
N5 0.0283(14) 0.0239(15) 0.0350(17) 0.0130(13) 0.0067(12) 0.0046(11)
C1 0.0163(14) 0.0218(16) 0.0225(16) 0.0002(13) 0.0043(11) -0.0030(12)
C12 0.0277(17) 0.0274(18) 0.037(2) -0.0056(15) 0.0043(15) -0.0160(14)
C2 0.0154(14) 0.0140(15) 0.0280(17) -0.0017(12) 0.0060(12) -0.0013(11)
C15 0.0295(17) 0.0270(18) 0.0296(18) 0.0044(15) 0.0073(14) -0.0101(14)
C30 0.0342(19) 0.036(2) 0.042(2) 0.0149(18) 0.0104(16) 0.0152(16)
C17 0.042(2) 0.031(2) 0.049(2) 0.0093(18) 0.0155(18) -0.0007(17)
C5 0.0270(17) 0.0229(17) 0.0213(16) 0.0025(13) 0.0058(13) 0.0028(13)
C9 0.0147(15) 0.0340(19) 0.047(2) -0.0008(17) 0.0100(14) -0.0025(14)
C38 0.048(2) 0.042(2) 0.0256(19) 0.0116(16) 0.0180(16) 0.0003(17)
C37 0.0239(15) 0.0210(16) 0.0222(16) -0.0017(13) 0.0134(12) 0.0015(12)
C13 0.051(2) 0.036(2) 0.057(3) -0.023(2) 0.011(2) -0.0136(18)
C36 0.0140(13) 0.0188(15) 0.0197(15) -0.0024(12) 0.0065(11) 0.0001(11)
C4 0.0161(13) 0.0165(12) 0.0298(14) -0.0049(10) 0.0110(11) -0.0030(10)
C11 0.033(2) 0.071(3) 0.049(3) 0.005(2) 0.0210(18) -0.010(2)
C33 0.040(2) 0.0238(18) 0.035(2) 0.0099(15) 0.0084(16) 0.0012(15)
C3 0.0178(14) 0.0309(18) 0.0146(15) -0.0034(13) 0.0044(11) -0.0018(13)
C21 0.047(2) 0.039(2) 0.034(2) -0.0136(17) 0.0010(17) -0.0145(18)
C32 0.050(2) 0.054(3) 0.060(3) 0.013(2) 0.026(2) 0.022(2)
C23 0.081(3) 0.060(3) 0.064(3) -0.028(3) 0.030(3) -0.013(3)
C18 0.042(2) 0.060(3) 0.027(2) 0.0025(19) -0.0106(16) 0.005(2)
C16 0.049(2) 0.041(2) 0.042(2) 0.0042(18) 0.0241(18) -0.0005(18)
C14 0.0277(19) 0.047(2) 0.056(3) -0.005(2) -0.0092(17) -0.0085(17)
C6 0.0200(17) 0.026(2) 0.097(4) -0.009(2) 0.0175(19) 0.0008(15)
C34 0.058(3) 0.063(3) 0.042(3) 0.019(2) 0.012(2) -0.008(2)
C10 0.0219(17) 0.044(2) 0.052(2) -0.0017(19) 0.0029(16) -0.0112(16)
C31 0.030(2) 0.071(3) 0.049(3) 0.011(2) -0.0012(17) 0.015(2)
C7 0.033(2) 0.048(3) 0.132(5) 0.032(3) 0.015(3) 0.009(2)
C19 0.041(2) 0.055(3) 0.083(4) -0.010(3) -0.011(2) 0.009(2)
C20 0.072(3) 0.089(4) 0.053(3) 0.037(3) -0.001(3) -0.006(3)
C35 0.075(3) 0.038(3) 0.073(3) -0.009(2) 0.021(3) -0.006(2)
C8 0.038(2) 0.064(3) 0.140(5) -0.058(4) 0.024(3) -0.009(2)
C22 0.089(4) 0.061(3) 0.085(4) -0.022(3) 0.046(3) -0.035(3)
N4A 0.044(4) 0.0193(18) 0.035(2) -0.0070(16) 0.019(2) 0.000(2)
C29A 0.039(4) 0.025(5) 0.068(7) 0.009(5) 0.026(4) 0.007(3)
C26A 0.072(5) 0.053(8) 0.043(4) -0.003(6) 0.007(4) -0.015(5)
C27A 0.039(3) 0.0183(18) 0.047(4) -0.007(2) 0.021(3) 0.000(2)
C25A 0.064(4) 0.046(8) 0.054(6) 0.008(6) 0.038(4) 0.010(4)
C24A 0.051(4) 0.034(4) 0.0331(19) -0.006(2) 0.019(2) 0.001(3)
C28A 0.038(3) 0.032(5) 0.050(5) -0.003(4) 0.023(3) 0.005(3)
N4B 0.033(3) 0.0200(15) 0.0259(18) -0.0038(12) 0.0103(17) 0.0051(15)
C24B 0.045(3) 0.032(3) 0.0260(17) -0.0022(16) 0.0131(17) 0.012(2)
C27B 0.034(3) 0.0205(17) 0.031(3) -0.0016(19) 0.009(2) 0.0062(15)
C25B 0.059(4) 0.047(5) 0.043(4) 0.007(4) 0.029(3) 0.012(4)
C26B 0.050(3) 0.054(6) 0.027(3) -0.008(4) 0.006(2) 0.013(3)
C28B 0.037(3) 0.030(3) 0.045(4) -0.002(3) 0.014(3) 0.011(2)
C29B 0.036(3) 0.023(3) 0.070(6) 0.008(4) 0.013(4) 0.006(2)
C107 0.090(10) 0.054(9) 0.160(14) -0.032(8) 0.030(9) 0.022(8)
C106 0.039(7) 0.053(5) 0.154(13) 0.020(6) -0.014(6) -0.012(5)
C101 0.095(9) 0.050(5) 0.110(11) 0.030(6) 0.000(6) -0.017(8)
C102 0.088(10) 0.073(8) 0.128(11) 0.038(8) 0.000(8) -0.034(8)
C103 0.062(7) 0.074(7) 0.120(10) 0.037(7) -0.014(6) -0.014(7)
C104 0.140(14) 0.073(8) 0.129(14) 0.008(7) -0.009(8) -0.043(8)
C105 0.127(11) 0.062(6) 0.143(11) -0.009(10) -0.007(7) -0.046(11)

loop_
_atom_type_symbol
_atom_type_description
_atom_type_scat_dispersion_real
_atom_type_scat_dispersion_imag
_atom_type_scat_source
C C 0.0033 0.0016 'International Tables Vol C Tables 4.2.6.8 and 6.1.1.4'
H H 0.0000 0.0000 'International Tables Vol C Tables 4.2.6.8 and 6.1.1.4'
Dy Dy -0.1892 4.4098 'International Tables Vol C Tables 4.2.6.8 and 6.1.1.4'
N N 0.0061 0.0033 'International Tables Vol C Tables 4.2.6.8 and 6.1.1.4'
O O 0.0106 0.0060 'International Tables Vol C Tables 4.2.6.8 and 6.1.1.4'

loop_
_geom_angle_atom_site_label_1
_geom_angle_atom_site_label_2
_geom_angle_atom_site_label_3
_geom_angle
_geom_angle_site_symmetry_1
_geom_angle_site_symmetry_3
_geom_angle_publ_flag
O3 Dy1 Dy2 150.84(5) . 7_656 ?
O3 Dy1 O4 53.98(7) . . ?
O3 Dy1 O11 118.95(7) . 7_656 ?
O3 Dy1 O1 126.51(6) . . ?
O5 Dy1 Dy2 68.46(5) . 7_656 ?
O5 Dy1 O3 87.28(7) . . ?
O5 Dy1 O2 89.45(8) . . ?
O5 Dy1 O4 140.52(7) . . ?
O5 Dy1 O11 153.67(7) . 7_656 ?
O5 Dy1 O11 82.58(7) . . ?
O5 Dy1 O1 80.35(7) . . ?
O5 Dy1 O7 89.90(9) . . ?
O2 Dy1 Dy2 88.26(5) . 7_656 ?
O2 Dy1 O3 75.10(7) . . ?
O2 Dy1 O4 87.58(7) . . ?
O2 Dy1 O11 94.97(7) . 7_656 ?
O2 Dy1 O11 123.33(7) . . ?
O2 Dy1 O1 53.15(6) . . ?
O4 Dy1 Dy2 150.62(5) . 7_656 ?
O4 Dy1 O1 126.61(7) . . ?
O11 Dy1 Dy2 85.70(4) 7_656 7_656 ?
O11 Dy1 Dy2 36.93(4) . 7_656 ?
O11 Dy1 O3 158.64(7) . . ?
O11 Dy1 O4 130.52(6) . . ?
O11 Dy1 O4 65.72(6) 7_656 . ?
O11 Dy1 O11 73.30(7) . 7_656 ?
O11 Dy1 O1 70.22(6) . . ?
O11 Dy1 O1 81.65(6) 7_656 . ?
O1 Dy1 Dy2 36.27(4) . 7_656 ?
O7 Dy1 Dy2 114.21(6) . 7_656 ?
O7 Dy1 O3 80.35(7) . . ?
O7 Dy1 O2 155.45(8) . . ?
O7 Dy1 O4 77.48(7) . . ?
O7 Dy1 O11 80.88(7) . . ?
O7 Dy1 O11 96.43(8) . 7_656 ?
O7 Dy1 O1 150.39(7) . . ?
O10 Dy2 O4 131.86(7) . . ?
O10 Dy2 O12 115.23(7) . 7_656 ?
O10 Dy2 O11 161.34(7) . 7_656 ?
O4 Dy2 O12 74.60(7) . 7_656 ?
O4 Dy2 O11 66.38(6) . 7_656 ?
O9 Dy2 O10 55.79(7) . . ?
O9 Dy2 O4 86.77(7) . . ?
O9 Dy2 O12 73.78(7) . 7_656 ?
O9 Dy2 O11 139.20(7) . 7_656 ?
O9 Dy2 O1 148.12(7) . 7_656 ?
O9 Dy2 O6 98.25(8) . 7_656 ?
O11 Dy2 O12 69.88(6) 7_656 7_656 ?
O1 Dy2 O10 92.48(7) 7_656 . ?
O1 Dy2 O4 117.44(7) 7_656 . ?
O1 Dy2 O12 130.17(7) 7_656 7_656 ?
O1 Dy2 O11 72.43(6) 7_656 7_656 ?
O6 Dy2 O10 77.92(7) 7_656 . ?
O6 Dy2 O4 142.77(7) 7_656 . ?
O6 Dy2 O12 71.59(7) 7_656 7_656 ?
O6 Dy2 O11 87.47(7) 7_656 7_656 ?
O6 Dy2 O1 75.39(7) 7_656 7_656 ?
O8 Dy2 O10 74.15(8) . . ?
O8 Dy2 O4 73.76(7) . . ?
O8 Dy2 O12 142.86(7) . 7_656 ?
O8 Dy2 O9 85.47(8) . . ?
O8 Dy2 O11 113.36(7) . 7_656 ?
O8 Dy2 O1 82.32(8) . 7_656 ?
O8 Dy2 O6 143.20(7) . 7_656 ?
C2 O3 Dy1 94.82(17) . . ?
C3 O5 Dy1 132.98(19) . . ?
C5 O10 Dy2 90.57(17) . . ?
C1 O2 Dy1 98.51(17) . . ?
Dy2 O4 Dy1 98.77(7) . . ?
C2 O4 Dy1 90.15(17) . . ?
C2 O4 Dy2 155.75(18) . . ?
C38 O12 Dy2 120.62(19) . 7_656 ?
C37 O12 Dy2 110.05(16) . 7_656 ?
C37 O12 C38 111.7(2) . . ?
C5 O9 Dy2 93.60(18) . . ?
Dy1 O11 Dy1 106.70(7) . 7_656 ?
Dy1 O11 Dy2 107.37(7) . 7_656 ?
Dy1 O11 Dy2 99.21(7) 7_656 7_656 ?
C36 O11 Dy1 106.86(14) . 7_656 ?
C36 O11 Dy1 121.97(16) . . ?
C36 O11 Dy2 112.19(15) . 7_656 ?
Dy2 O1 Dy1 103.90(7) 7_656 . ?
C1 O1 Dy1 88.57(17) . . ?
C1 O1 Dy2 161.30(19) . 7_656 ?
C4 O7 Dy1 134.6(2) . . ?
C3 O6 Dy2 133.8(2) . 7_656 ?
C4 O8 Dy2 124.3(2) . . ?
C2 N2 C12 120.0(3) . . ?
C2 N2 C15 120.3(2) . . ?
C15 N2 C12 118.3(3) . . ?
C1 N1 C9 120.1(3) . . ?
C1 N1 C6 122.1(3) . . ?
C6 N1 C9 117.6(3) . . ?
C3 N3 C21 118.3(3) . . ?
C3 N3 C18 121.3(3) . . ?
C18 N3 C21 119.2(3) . . ?
C30 N5 C33 119.3(3) . . ?
C5 N5 C30 120.7(3) . . ?
C5 N5 C33 120.0(3) . . ?
O2 C1 O1 119.5(3) . . ?
O2 C1 N1 119.4(3) . . ?
O1 C1 N1 121.0(3) . . ?
N2 C12 H12 106.2 . . ?
N2 C12 C13 113.0(3) . . ?
N2 C12 C14 112.0(3) . . ?
C13 C12 H12 106.2 . . ?
C13 C12 C14 112.7(3) . . ?
C14 C12 H12 106.2 . . ?
O3 C2 O4 119.1(3) . . ?
O3 C2 N2 121.5(3) . . ?
O4 C2 N2 119.4(3) . . ?
N2 C15 H15 106.9 . . ?
N2 C15 C17 111.3(3) . . ?
N2 C15 C16 111.5(3) . . ?
C17 C15 H15 106.9 . . ?
C17 C15 C16 112.8(3) . . ?
C16 C15 H15 106.9 . . ?
N5 C30 H30 106.5 . . ?
N5 C30 C32 111.7(3) . . ?
N5 C30 C31 112.2(3) . . ?
C32 C30 H30 106.5 . . ?
C31 C30 H30 106.5 . . ?
C31 C30 C32 113.1(3) . . ?
C15 C17 H17A 109.5 . . ?
C15 C17 H17B 109.5 . . ?
C15 C17 H17C 109.5 . . ?
H17A C17 H17B 109.5 . . ?
H17A C17 H17C 109.5 . . ?
H17B C17 H17C 109.5 . . ?
O10 C5 O9 119.4(3) . . ?
O10 C5 N5 121.3(3) . . ?
O9 C5 N5 119.3(3) . . ?
N1 C9 H9 106.0 . . ?
N1 C9 C11 113.2(3) . . ?
N1 C9 C10 111.8(3) . . ?
C11 C9 H9 106.0 . . ?
C11 C9 C10 112.9(3) . . ?
C10 C9 H9 106.0 . . ?
O12 C38 H38A 109.5 . . ?
O12 C38 H38B 109.5 . . ?
O12 C38 H38C 109.5 . . ?
H38A C38 H38B 109.5 . . ?
H38A C38 H38C 109.5 . . ?
H38B C38 H38C 109.5 . . ?
O12 C37 H37A 110.1 . . ?
O12 C37 H37B 110.1 . . ?
O12 C37 C36 108.1(2) . . ?
H37A C37 H37B 108.4 . . ?
C36 C37 H37A 110.1 . . ?
C36 C37 H37B 110.1 . . ?
C12 C13 H13A 109.5 . . ?
C12 C13 H13B 109.5 . . ?
C12 C13 H13C 109.5 . . ?
H13A C13 H13B 109.5 . . ?
H13A C13 H13C 109.5 . . ?
H13B C13 H13C 109.5 . . ?
O11 C36 C37 112.5(2) . . ?
O11 C36 H36A 109.1 . . ?
O11 C36 H36B 109.1 . . ?
C37 C36 H36A 109.1 . . ?
C37 C36 H36B 109.1 . . ?
H36A C36 H36B 107.8 . . ?
O7 C4 N4A 110.5(5) . . ?
O7 C4 N4B 124.2(4) . . ?
O8 C4 O7 122.3(3) . . ?
O8 C4 N4A 127.1(5) . . ?
O8 C4 N4B 113.3(4) . . ?
C9 C11 H11A 109.5 . . ?
C9 C11 H11B 109.5 . . ?
C9 C11 H11C 109.5 . . ?
H11A C11 H11B 109.5 . . ?
H11A C11 H11C 109.5 . . ?
H11B C11 H11C 109.5 . . ?
N5 C33 H33 107.1 . . ?
N5 C33 C34 111.2(3) . . ?
N5 C33 C35 111.5(3) . . ?
C34 C33 H33 107.1 . . ?
C34 C33 C35 112.4(3) . . ?
C35 C33 H33 107.1 . . ?
O5 C3 N3 116.6(3) . . ?
O6 C3 O5 123.5(3) . . ?
O6 C3 N3 119.9(3) . . ?
N3 C21 H21 106.2 . . ?
N3 C21 C23 112.5(4) . . ?
N3 C21 C22 111.8(4) . . ?
C23 C21 H21 106.2 . . ?
C22 C21 H21 106.2 . . ?
C22 C21 C23 113.4(3) . . ?
C30 C32 H32A 109.5 . . ?
C30 C32 H32B 109.5 . . ?
C30 C32 H32C 109.5 . . ?
H32A C32 H32B 109.5 . . ?
H32A C32 H32C 109.5 . . ?
H32B C32 H32C 109.5 . . ?
C21 C23 H23A 109.5 . . ?
C21 C23 H23B 109.5 . . ?
C21 C23 H23C 109.5 . . ?
H23A C23 H23B 109.5 . . ?
H23A C23 H23C 109.5 . . ?
H23B C23 H23C 109.5 . . ?
N3 C18 H18 105.2 . . ?
N3 C18 C19 112.7(3) . . ?
N3 C18 C20 113.7(3) . . ?
C19 C18 H18 105.2 . . ?
C20 C18 H18 105.2 . . ?
C20 C18 C19 113.7(4) . . ?
C15 C16 H16A 109.5 . . ?
C15 C16 H16B 109.5 . . ?
C15 C16 H16C 109.5 . . ?
H16A C16 H16B 109.5 . . ?
H16A C16 H16C 109.5 . . ?
H16B C16 H16C 109.5 . . ?
C12 C14 H14A 109.5 . . ?
C12 C14 H14B 109.5 . . ?
C12 C14 H14C 109.5 . . ?
H14A C14 H14B 109.5 . . ?
H14A C14 H14C 109.5 . . ?
H14B C14 H14C 109.5 . . ?
N1 C6 H6 107.2 . . ?
N1 C6 C7 111.9(3) . . ?
N1 C6 C8 110.9(4) . . ?
C7 C6 H6 107.2 . . ?
C8 C6 H6 107.2 . . ?
C8 C6 C7 112.1(4) . . ?
C33 C34 H34A 109.5 . . ?
C33 C34 H34B 109.5 . . ?
C33 C34 H34C 109.5 . . ?
H34A C34 H34B 109.5 . . ?
H34A C34 H34C 109.5 . . ?
H34B C34 H34C 109.5 . . ?
C9 C10 H10A 109.5 . . ?
C9 C10 H10B 109.5 . . ?
C9 C10 H10C 109.5 . . ?
H10A C10 H10B 109.5 . . ?
H10A C10 H10C 109.5 . . ?
H10B C10 H10C 109.5 . . ?
C30 C31 H31A 109.5 . . ?
C30 C31 H31B 109.5 . . ?
C30 C31 H31C 109.5 . . ?
H31A C31 H31B 109.5 . . ?
H31A C31 H31C 109.5 . . ?
H31B C31 H31C 109.5 . . ?
C6 C7 H7A 109.5 . . ?
C6 C7 H7B 109.5 . . ?
C6 C7 H7C 109.5 . . ?
H7A C7 H7B 109.5 . . ?
H7A C7 H7C 109.5 . . ?
H7B C7 H7C 109.5 . . ?
C18 C19 H19A 109.5 . . ?
C18 C19 H19B 109.5 . . ?
C18 C19 H19C 109.5 . . ?
H19A C19 H19B 109.5 . . ?
H19A C19 H19C 109.5 . . ?
H19B C19 H19C 109.5 . . ?
C18 C20 H20A 109.5 . . ?
C18 C20 H20B 109.5 . . ?
C18 C20 H20C 109.5 . . ?
H20A C20 H20B 109.5 . . ?
H20A C20 H20C 109.5 . . ?
H20B C20 H20C 109.5 . . ?
C33 C35 H35A 109.5 . . ?
C33 C35 H35B 109.5 . . ?
C33 C35 H35C 109.5 . . ?
H35A C35 H35B 109.5 . . ?
H35A C35 H35C 109.5 . . ?
H35B C35 H35C 109.5 . . ?
C6 C8 H8A 109.5 . . ?
C6 C8 H8B 109.5 . . ?
C6 C8 H8C 109.5 . . ?
H8A C8 H8B 109.5 . . ?
H8A C8 H8C 109.5 . . ?
H8B C8 H8C 109.5 . . ?
C21 C22 H22A 109.5 . . ?
C21 C22 H22B 109.5 . . ?
C21 C22 H22C 109.5 . . ?
H22A C22 H22B 109.5 . . ?
H22A C22 H22C 109.5 . . ?
H22B C22 H22C 109.5 . . ?
C4 N4A C27A 121.7(7) . . ?
C4 N4A C24A 119.6(7) . . ?
C27A N4A C24A 118.7(8) . . ?
H29A C29A H29B 109.5 . . ?
H29A C29A H29C 109.5 . . ?
H29B C29A H29C 109.5 . . ?
C27A C29A H29A 109.5 . . ?
C27A C29A H29B 109.5 . . ?
C27A C29A H29C 109.5 . . ?
H26A C26A H26B 109.5 . . ?
H26A C26A H26C 109.5 . . ?
H26B C26A H26C 109.5 . . ?
C24A C26A H26A 109.5 . . ?
C24A C26A H26B 109.5 . . ?
C24A C26A H26C 109.5 . . ?
N4A C27A C29A 111.2(8) . . ?
N4A C27A H27A 106.6 . . ?
N4A C27A C28A 113.7(8) . . ?
C29A C27A H27A 106.6 . . ?
C28A C27A C29A 111.5(9) . . ?
C28A C27A H27A 106.6 . . ?
H25A C25A H25B 109.5 . . ?
H25A C25A H25C 109.5 . . ?
H25B C25A H25C 109.5 . . ?
C24A C25A H25A 109.5 . . ?
C24A C25A H25B 109.5 . . ?
C24A C25A H25C 109.5 . . ?
N4A C24A C26A 112.1(10) . . ?
N4A C24A C25A 108.2(10) . . ?
N4A C24A H24A 107.1 . . ?
C26A C24A C25A 114.8(12) . . ?
C26A C24A H24A 107.1 . . ?
C25A C24A H24A 107.1 . . ?
C27A C28A H28A 109.5 . . ?
C27A C28A H28B 109.5 . . ?
C27A C28A H28C 109.5 . . ?
H28A C28A H28B 109.5 . . ?
H28A C28A H28C 109.5 . . ?
H28B C28A H28C 109.5 . . ?
C4 N4B C24B 124.0(5) . . ?
C4 N4B C27B 118.1(5) . . ?
C24B N4B C27B 117.5(5) . . ?
N4B C24B H24B 106.3 . . ?
N4B C24B C25B 113.4(7) . . ?
N4B C24B C26B 114.5(6) . . ?
C25B C24B H24B 106.3 . . ?
C26B C24B H24B 106.3 . . ?
C26B C24B C25B 109.6(8) . . ?
N4B C27B H27B 106.5 . . ?
N4B C27B C28B 113.8(6) . . ?
N4B C27B C29B 110.5(6) . . ?
C28B C27B H27B 106.5 . . ?
C29B C27B H27B 106.5 . . ?
C29B C27B C28B 112.6(6) . . ?
C24B C25B H25D 109.5 . . ?
C24B C25B H25E 109.5 . . ?
C24B C25B H25F 109.5 . . ?
H25D C25B H25E 109.5 . . ?
H25D C25B H25F 109.5 . . ?
H25E C25B H25F 109.5 . . ?
C24B C26B H26D 109.5 . . ?
C24B C26B H26E 109.5 . . ?
C24B C26B H26F 109.5 . . ?
H26D C26B H26E 109.5 . . ?
H26D C26B H26F 109.5 . . ?
H26E C26B H26F 109.5 . . ?
C27B C28B H28D 109.5 . . ?
C27B C28B H28E 109.5 . . ?
C27B C28B H28F 109.5 . . ?
H28D C28B H28E 109.5 . . ?
H28D C28B H28F 109.5 . . ?
H28E C28B H28F 109.5 . . ?
C27B C29B H29D 109.5 . . ?
C27B C29B H29E 109.5 . . ?
C27B C29B H29F 109.5 . . ?
H29D C29B H29E 109.5 . . ?
H29D C29B H29F 109.5 . . ?
H29E C29B H29F 109.5 . . ?
H10D C107 H10E 109.5 . . ?
H10D C107 H10F 109.5 . . ?
H10E C107 H10F 109.5 . . ?
C106 C107 H10D 109.5 . . ?
C106 C107 H10E 109.5 . . ?
C106 C107 H10F 109.5 . . ?
C101 C106 C107 118.3(6) . . ?
C101 C106 C105 120.0 . . ?
C105 C106 C107 121.7(6) . . ?
C106 C101 H101 120.0 . . ?
C102 C101 C106 120.0 . . ?
C102 C101 H101 120.0 . . ?
C101 C102 H102 120.0 . . ?
C103 C102 C101 120.0 . . ?
C103 C102 H102 120.0 . . ?
C102 C103 H103 120.0 . . ?
C104 C103 C102 120.0 . . ?
C104 C103 H103 120.0 . . ?
C103 C104 H104 120.0 . . ?
C105 C104 C103 120.0 . . ?
C105 C104 H104 120.0 . . ?
C106 C105 H105 120.0 . . ?
C104 C105 C106 120.0 . . ?
C104 C105 H105 120.0 . . ?

loop_
_geom_bond_atom_site_label_1
_geom_bond_atom_site_label_2
_geom_bond_distance
_geom_bond_site_symmetry_2
_geom_bond_publ_flag
Dy1 Dy2 3.87543(19) 7_656 ?
Dy1 O3 2.392(2) . ?
Dy1 O5 2.234(2) . ?
Dy1 O2 2.3561(19) . ?
Dy1 O4 2.469(2) . ?
Dy1 O11 2.3697(18) . ?
Dy1 O11 2.4354(18) 7_656 ?
Dy1 O1 2.557(2) . ?
Dy1 O7 2.270(2) . ?
Dy2 O10 2.403(2) . ?
Dy2 O4 2.4218(18) . ?
Dy2 O12 2.516(2) 7_656 ?
Dy2 O9 2.322(2) . ?
Dy2 O11 2.4396(18) 7_656 ?
Dy2 O1 2.3620(19) 7_656 ?
Dy2 O6 2.348(2) 7_656 ?
Dy2 O8 2.312(2) . ?
O3 C2 1.258(4) . ?
O5 C3 1.280(4) . ?
O10 C5 1.267(4) . ?
O2 C1 1.264(4) . ?
O4 C2 1.302(3) . ?
O12 C38 1.440(4) . ?
O12 C37 1.436(4) . ?
O9 C5 1.294(4) . ?
O11 C36 1.450(3) . ?
O1 C1 1.288(3) . ?
O7 C4 1.272(4) . ?
O6 C3 1.256(4) . ?
O8 C4 1.254(4) . ?
N2 C12 1.485(4) . ?
N2 C2 1.355(4) . ?
N2 C15 1.475(4) . ?
N1 C1 1.360(4) . ?
N1 C9 1.490(4) . ?
N1 C6 1.465(4) . ?
N3 C3 1.371(4) . ?
N3 C21 1.483(5) . ?
N3 C18 1.465(4) . ?
N5 C30 1.474(4) . ?
N5 C5 1.360(4) . ?
N5 C33 1.478(4) . ?
C12 H12 1.0000 . ?
C12 C13 1.521(5) . ?
C12 C14 1.530(5) . ?
C15 H15 1.0000 . ?
C15 C17 1.523(5) . ?
C15 C16 1.526(5) . ?
C30 H30 1.0000 . ?
C30 C32 1.525(5) . ?
C30 C31 1.517(6) . ?
C17 H17A 0.9800 . ?
C17 H17B 0.9800 . ?
C17 H17C 0.9800 . ?
C9 H9 1.0000 . ?
C9 C11 1.516(5) . ?
C9 C10 1.532(5) . ?
C38 H38A 0.9800 . ?
C38 H38B 0.9800 . ?
C38 H38C 0.9800 . ?
C37 H37A 0.9900 . ?
C37 H37B 0.9900 . ?
C37 C36 1.496(4) . ?
C13 H13A 0.9800 . ?
C13 H13B 0.9800 . ?
C13 H13C 0.9800 . ?
C36 H36A 0.9900 . ?
C36 H36B 0.9900 . ?
C4 N4A 1.353(9) . ?
C4 N4B 1.367(6) . ?
C11 H11A 0.9800 . ?
C11 H11B 0.9800 . ?
C11 H11C 0.9800 . ?
C33 H33 1.0000 . ?
C33 C34 1.518(5) . ?
C33 C35 1.531(5) . ?
C21 H21 1.0000 . ?
C21 C23 1.504(6) . ?
C21 C22 1.488(6) . ?
C32 H32A 0.9800 . ?
C32 H32B 0.9800 . ?
C32 H32C 0.9800 . ?
C23 H23A 0.9800 . ?
C23 H23B 0.9800 . ?
C23 H23C 0.9800 . ?
C18 H18 1.0000 . ?
C18 C19 1.506(6) . ?
C18 C20 1.492(6) . ?
C16 H16A 0.9800 . ?
C16 H16B 0.9800 . ?
C16 H16C 0.9800 . ?
C14 H14A 0.9800 . ?
C14 H14B 0.9800 . ?
C14 H14C 0.9800 . ?
C6 H6 1.0000 . ?
C6 C7 1.537(6) . ?
C6 C8 1.502(7) . ?
C34 H34A 0.9800 . ?
C34 H34B 0.9800 . ?
C34 H34C 0.9800 . ?
C10 H10A 0.9800 . ?
C10 H10B 0.9800 . ?
C10 H10C 0.9800 . ?
C31 H31A 0.9800 . ?
C31 H31B 0.9800 . ?
C31 H31C 0.9800 . ?
C7 H7A 0.9800 . ?
C7 H7B 0.9800 . ?
C7 H7C 0.9800 . ?
C19 H19A 0.9800 . ?
C19 H19B 0.9800 . ?
C19 H19C 0.9800 . ?
C20 H20A 0.9800 . ?
C20 H20B 0.9800 . ?
C20 H20C 0.9800 . ?
C35 H35A 0.9800 . ?
C35 H35B 0.9800 . ?
C35 H35C 0.9800 . ?
C8 H8A 0.9800 . ?
C8 H8B 0.9800 . ?
C8 H8C 0.9800 . ?
C22 H22A 0.9800 . ?
C22 H22B 0.9800 . ?
C22 H22C 0.9800 . ?
N4A C27A 1.480(9) . ?
N4A C24A 1.482(10) . ?
C29A H29A 0.9800 . ?
C29A H29B 0.9800 . ?
C29A H29C 0.9800 . ?
C29A C27A 1.543(10) . ?
C26A H26A 0.9800 . ?
C26A H26B 0.9800 . ?
C26A H26C 0.9800 . ?
C26A C24A 1.529(11) . ?
C27A H27A 1.0000 . ?
C27A C28A 1.511(10) . ?
C25A H25A 0.9800 . ?
C25A H25B 0.9800 . ?
C25A H25C 0.9800 . ?
C25A C24A 1.533(11) . ?
C24A H24A 1.0000 . ?
C28A H28A 0.9800 . ?
C28A H28B 0.9800 . ?
C28A H28C 0.9800 . ?
N4B C24B 1.469(7) . ?
N4B C27B 1.486(7) . ?
C24B H24B 1.0000 . ?
C24B C25B 1.533(9) . ?
C24B C26B 1.520(9) . ?
C27B H27B 1.0000 . ?
C27B C28B 1.525(8) . ?
C27B C29B 1.524(8) . ?
C25B H25D 0.9800 . ?
C25B H25E 0.9800 . ?
C25B H25F 0.9800 . ?
C26B H26D 0.9800 . ?
C26B H26E 0.9800 . ?
C26B H26F 0.9800 . ?
C28B H28D 0.9800 . ?
C28B H28E 0.9800 . ?
C28B H28F 0.9800 . ?
C29B H29D 0.9800 . ?
C29B H29E 0.9800 . ?
C29B H29F 0.9800 . ?
C107 H10D 0.9800 . ?
C107 H10E 0.9800 . ?
C107 H10F 0.9800 . ?
C107 C106 1.536(16) . ?
C106 C101 1.3900 . ?
C106 C105 1.3900 . ?
C101 H101 0.9500 . ?
C101 C102 1.3900 . ?
C102 H102 0.9500 . ?
C102 C103 1.3900 . ?
C103 H103 0.9500 . ?
C103 C104 1.3900 . ?
C104 H104 0.9500 . ?
C104 C105 1.3900 . ?
C105 H105 0.9500 . ?

loop_
_geom_torsion_atom_site_label_1
_geom_torsion_atom_site_label_2
_geom_torsion_atom_site_label_3
_geom_torsion_atom_site_label_4
_geom_torsion
_geom_torsion_site_symmetry_1
_geom_torsion_site_symmetry_2
_geom_torsion_site_symmetry_3
_geom_torsion_site_symmetry_4
_geom_torsion_publ_flag
Dy1 O3 C2 O4 14.2(3) . . . . ?
Dy1 O3 C2 N2 -163.6(2) . . . . ?
Dy1 O5 C3 O6 -51.7(4) . . . . ?
Dy1 O5 C3 N3 129.5(3) . . . . ?
Dy1 O2 C1 O1 -5.1(3) . . . . ?
Dy1 O2 C1 N1 173.5(2) . . . . ?
Dy1 O4 C2 O3 -13.7(3) . . . . ?
Dy1 O4 C2 N2 164.2(2) . . . . ?
Dy1 O11 C36 C37 -89.7(3) . . . . ?
Dy1 O11 C36 C37 147.4(2) 7_656 . . . ?
Dy1 O1 C1 O2 4.7(3) . . . . ?
Dy1 O1 C1 N1 -174.0(3) . . . . ?
Dy1 O7 C4 O8 61.3(4) . . . . ?
Dy1 O7 C4 N4A -114.9(6) . . . . ?
Dy1 O7 C4 N4B -123.3(5) . . . . ?
Dy2 O10 C5 O9 7.7(3) . . . . ?
Dy2 O10 C5 N5 -172.0(3) . . . . ?
Dy2 O4 C2 O3 98.5(5) . . . . ?
Dy2 O4 C2 N2 -83.7(5) . . . . ?
Dy2 O12 C37 C36 47.8(2) 7_656 . . . ?
Dy2 O9 C5 O10 -8.0(3) . . . . ?
Dy2 O9 C5 N5 171.7(3) . . . . ?
Dy2 O11 C36 C37 39.7(3) 7_656 . . . ?
Dy2 O1 C1 O2 -127.8(5) 7_656 . . . ?
Dy2 O1 C1 N1 53.5(8) 7_656 . . . ?
Dy2 O6 C3 O5 27.0(5) 7_656 . . . ?
Dy2 O6 C3 N3 -154.3(2) 7_656 . . . ?
Dy2 O8 C4 O7 -11.7(4) . . . . ?
Dy2 O8 C4 N4A 163.9(7) . . . . ?
Dy2 O8 C4 N4B 172.5(4) . . . . ?
O12 C37 C36 O11 -59.9(3) . . . . ?
O7 C4 N4A C27A 171.3(8) . . . . ?
O7 C4 N4A C24A -5.9(11) . . . . ?
O7 C4 N4B C24B 6.4(10) . . . . ?
O7 C4 N4B C27B 179.4(5) . . . . ?
O8 C4 N4A C27A -4.7(14) . . . . ?
O8 C4 N4A C24A 178.2(6) . . . . ?
O8 C4 N4B C24B -177.9(6) . . . . ?
O8 C4 N4B C27B -4.9(8) . . . . ?
C1 N1 C9 C11 -59.0(4) . . . . ?
C1 N1 C9 C10 69.9(4) . . . . ?
C1 N1 C6 C7 -126.5(4) . . . . ?
C1 N1 C6 C8 107.6(4) . . . . ?
C12 N2 C2 O3 11.8(4) . . . . ?
C12 N2 C2 O4 -166.0(3) . . . . ?
C12 N2 C15 C17 -60.6(4) . . . . ?
C12 N2 C15 C16 66.4(4) . . . . ?
C2 N2 C12 C13 -71.5(4) . . . . ?
C2 N2 C12 C14 57.1(4) . . . . ?
C2 N2 C15 C17 133.0(3) . . . . ?
C2 N2 C15 C16 -100.1(3) . . . . ?
C15 N2 C12 C13 122.0(3) . . . . ?
C15 N2 C12 C14 -109.4(4) . . . . ?
C15 N2 C2 O3 178.0(3) . . . . ?
C15 N2 C2 O4 0.2(4) . . . . ?
C30 N5 C5 O10 2.5(5) . . . . ?
C30 N5 C5 O9 -177.3(3) . . . . ?
C30 N5 C33 C34 -66.3(4) . . . . ?
C30 N5 C33 C35 60.1(4) . . . . ?
C5 N5 C30 C32 65.5(4) . . . . ?
C5 N5 C30 C31 -62.6(4) . . . . ?
C5 N5 C33 C34 115.6(4) . . . . ?
C5 N5 C33 C35 -118.1(4) . . . . ?
C9 N1 C1 O2 -5.6(5) . . . . ?
C9 N1 C1 O1 173.1(3) . . . . ?
C9 N1 C6 C7 59.5(5) . . . . ?
C9 N1 C6 C8 -66.4(4) . . . . ?
C38 O12 C37 C36 -175.4(2) . . . . ?
C4 N4A C27A C29A -58.1(15) . . . . ?
C4 N4A C27A C28A 68.8(13) . . . . ?
C4 N4A C24A C26A 116.7(13) . . . . ?
C4 N4A C24A C25A -115.7(12) . . . . ?
C4 N4B C24B C25B -68.8(9) . . . . ?
C4 N4B C24B C26B 57.9(11) . . . . ?
C4 N4B C27B C28B 139.6(7) . . . . ?
C4 N4B C27B C29B -92.6(9) . . . . ?
C33 N5 C30 C32 -112.7(4) . . . . ?
C33 N5 C30 C31 119.2(4) . . . . ?
C33 N5 C5 O10 -179.4(3) . . . . ?
C33 N5 C5 O9 0.9(5) . . . . ?
C3 N3 C21 C23 133.5(4) . . . . ?
C3 N3 C21 C22 -97.6(4) . . . . ?
C3 N3 C18 C19 58.5(5) . . . . ?
C3 N3 C18 C20 -72.7(5) . . . . ?
C21 N3 C3 O5 -3.2(4) . . . . ?
C21 N3 C3 O6 177.9(3) . . . . ?
C21 N3 C18 C19 -109.2(4) . . . . ?
C21 N3 C18 C20 119.6(4) . . . . ?
C18 N3 C3 O5 -171.0(3) . . . . ?
C18 N3 C3 O6 10.2(5) . . . . ?
C18 N3 C21 C23 -58.5(5) . . . . ?
C18 N3 C21 C22 70.5(5) . . . . ?
C6 N1 C1 O2 -179.4(3) . . . . ?
C6 N1 C1 O1 -0.8(5) . . . . ?
C6 N1 C9 C11 115.1(4) . . . . ?
C6 N1 C9 C10 -115.9(4) . . . . ?
C27A N4A C24A C26A -60.5(16) . . . . ?
C27A N4A C24A C25A 67.1(13) . . . . ?
C24A N4A C27A C29A 119.1(12) . . . . ?
C24A N4A C27A C28A -114.1(11) . . . . ?
C24B N4B C27B C28B -46.9(9) . . . . ?
C24B N4B C27B C29B 80.9(9) . . . . ?
C27B N4B C24B C25B 118.2(8) . . . . ?
C27B N4B C24B C26B -115.1(9) . . . . ?
C107 C106 C101 C102 -179.1(9) . . . . ?
C107 C106 C105 C104 179.0(9) . . . . ?
C106 C101 C102 C103 0.0 . . . . ?
C101 C106 C105 C104 0.0 . . . . ?
C101 C102 C103 C104 0.0 . . . . ?
C102 C103 C104 C105 0.0 . . . . ?
C103 C104 C105 C106 0.0 . . . . ?
C105 C106 C101 C102 0.0 . . . . ?
